data_2005420
_publ_section_title
;
(R~s~)-4-p-Toluenesulfinylcyclohexa-1,4-dienecarboxylic Acid Ethyl Ester
;
_journal_name_full 'Acta Crystallographica Section C'
_journal_page_first 2290
_journal_page_last 2292
_journal_volume 52
_journal_year 1996
_chemical_formula_sum 'C16 H18 O3 S'
_chemical_formula_weight 290.37
_space_group_IT_number 33
_symmetry_cell_setting orthorhombic
_symmetry_space_group_name_Hall 'P 2c -2n'
_symmetry_space_group_name_H-M 'P n a 21'
_cell_angle_alpha 90.00
_cell_angle_beta 90.00
_cell_angle_gamma 90.00
_cell_formula_units_Z 4
_cell_length_a 27.668(7)
_cell_length_b 5.2391(12)
_cell_length_c 10.4134(15)
_cell_measurement_temperature 293(2)
_cell_volume 1509.5(6)
_exptl_crystal_density_diffrn 1.278
_cod_database_code 2005420

loop_
_symmetry_equiv_pos_as_xyz
'x, y, z'
'-x, -y, z+1/2'
'-x+1/2, y+1/2, z+1/2'
'x+1/2, -y+1/2, z'

loop_
_atom_site_label
_atom_site_occupancy
_atom_site_fract_x
_atom_site_fract_y
_atom_site_fract_z
_atom_site_U_iso_or_equiv
S 1 0.28431(2) 0.26880(12) 0.96320(8) 0.0633(2)
O1 1 0.28815(9) 0.2837(5) 1.1058(2) 0.0853(7)
O2 1 0.06014(10) -0.1036(6) 0.7870(3) 0.1123(9)
O3 1 0.07276(7) -0.3650(5) 0.9508(2) 0.0827(6)
C1 1 0.32399(9) 0.0155(5) 0.9133(2) 0.0539(6)
C2 1 0.32287(9) -0.0759(5) 0.7887(3) 0.0602(6)
C3 1 0.35604(11) -0.2599(5) 0.7518(3) 0.0643(7)
C4 1 0.38965(9) -0.3579(6) 0.8366(3) 0.0619(7)
C5 1 0.38963(9) -0.2653(6) 0.9601(4) 0.0710(7)
C6 1 0.35762(9) -0.0774(6) 0.9994(2) 0.0640(7)
C7 1 0.42421(11) -0.5645(6) 0.7944(4) 0.0839(10)
C8 1 0.22816(9) 0.1189(5) 0.9281(2) 0.0537(6)
C9 1 0.21515(9) -0.1121(5) 1.0050(3) 0.0637(7)
C10 1 0.16485(8) -0.1987(5) 0.9782(3) 0.0581(6)
C11 1 0.13615(10) -0.0938(5) 0.8905(2) 0.0545(6)
C12 1 0.15168(10) 0.1209(5) 0.8054(3) 0.0617(6)
C13 1 0.19974(10) 0.2271(5) 0.8416(3) 0.0584(6)
C14 1 0.08608(11) -0.1861(6) 0.8693(3) 0.0665(8)
C15 1 0.02425(13) -0.4679(9) 0.9410(4) 0.1021(13)
C16 1 0.0128(2) -0.5964(14) 1.0567(5) 0.153(3)
H1 1 0.30016(9) -0.0147(5) 0.7305(3) 0.101(3)
H2 1 0.35566(11) -0.3191(5) 0.6677(3) 0.101(3)
H3 1 0.41170(9) -0.3305(6) 1.0189(4) 0.101(3)
H4 1 0.35878(9) -0.0145(6) 1.0828(2) 0.101(3)
H5 1 0.41877(11) -0.6035(6) 0.7055(4) 0.101(3)
H6 1 0.41900(11) -0.7149(6) 0.8452(4) 0.101(3)
H7 1 0.45685(11) -0.5066(6) 0.8058(4) 0.101(3)
H8 1 0.23750(9) -0.2491(5) 0.9850(3) 0.101(3)
H9 1 0.21827(9) -0.0732(5) 1.0957(3) 0.101(3)
H10 1 0.15278(8) -0.3348(5) 1.0257(3) 0.101(3)
H11 1 0.15305(10) 0.0606(5) 0.7174(3) 0.101(3)
H12 1 0.12774(10) 0.2559(5) 0.8095(3) 0.101(3)
H13 1 0.21022(10) 0.3759(5) 0.8016(3) 0.101(3)
H14 1 0.00136(13) -0.3307(9) 0.9263(4) 0.101(3)
H15 1 0.02237(13) -0.5856(9) 0.8693(4) 0.101(3)
H16 1 -0.0193(2) -0.6651(14) 1.0509(5) 0.101(3)
H17 1 0.0144(2) -0.4785(14) 1.1271(5) 0.101(3)
H18 1 0.0354(2) -0.7326(14) 1.0703(5) 0.101(3)

_cod_duplicate_entry 2000010
